data_4030648
loop_
_publ_author_name
'Iaroshenko, Viktor O.'
'Gevorgyan, Ashot'
'Mkrtchyan, Satenik'
'Arakelyan, Knar'
'Grigoryan, Tatevik'
'Yedoyan, Julietta'
'Villinger, Alexander'
'Langer, Peter'

_publ_section_title
;
 Transition-metal-catalyzed arylation of nitroimidazoles and further
 transformations of manipulable nitro group.
;
_journal_issue 4
_journal_name_full 'The Journal of organic chemistry'
_journal_page_first 2103
_journal_page_last 2119
_journal_paper_doi 10.1021/jo5025927
_journal_volume 80
_journal_year 2015
_chemical_formula_moiety 'C12 H11 N3 O2'
_chemical_formula_sum 'C12 H11 N3 O2'
_chemical_formula_weight 229.24
_chemical_name_systematic
;
 ?
;
_space_group_crystal_system orthorhombic
_space_group_IT_number 33
_space_group_name_Hall 'P 2c -2n'
_space_group_name_H-M_alt 'P n a 21'
_symmetry_space_group_name_Hall 'P 2c -2n'
_symmetry_space_group_name_H-M 'P n a 21'
_atom_sites_solution_hydrogens geom
_audit_creation_method SHELXL-2013
_cell_angle_alpha 90
_cell_angle_beta 90
_cell_angle_gamma 90
_cell_formula_units_Z 4
_cell_length_a 15.7337(7)
_cell_length_b 7.0498(4)
_cell_length_c 9.9110(5)
_cell_measurement_reflns_used 3133
_cell_measurement_temperature 173(2)
_cell_measurement_theta_max 24.14
_cell_measurement_theta_min 2.59
_cell_volume 1099.32(10)
_computing_cell_refinement 'Bruker Apex V7.51A'
_computing_data_collection 'Bruker Apex V7.51A'
_computing_data_reduction 'Bruker SAINT'
_computing_molecular_graphics 'ORTEP-3v2.01 (Farrugia, 1997)'
_computing_publication_material SHELXL-2013
_computing_structure_refinement 'SHELXL-2013 (Sheldrick, 2013)'
_computing_structure_solution 'SHELXS-2013 (Sheldrick, 2013)'
_diffrn_ambient_temperature 173(2)
_diffrn_measured_fraction_theta_full 0.999
_diffrn_measured_fraction_theta_max 0.999
_diffrn_measurement_device_type 'Bruker-Nonius Apex X8-CCD-diffractometer'
_diffrn_measurement_method 'phi and omega scans'
_diffrn_radiation_monochromator graphite
_diffrn_radiation_source 'sealed tube'
_diffrn_radiation_type MoK\a
_diffrn_radiation_wavelength 0.71073
_diffrn_reflns_av_R_equivalents 0.0397
_diffrn_reflns_av_unetI/netI 0.0439
_diffrn_reflns_Laue_measured_fraction_full 0.999
_diffrn_reflns_Laue_measured_fraction_max 0.999
_diffrn_reflns_limit_h_max 21
_diffrn_reflns_limit_h_min -20
_diffrn_reflns_limit_k_max 9
_diffrn_reflns_limit_k_min -6
_diffrn_reflns_limit_l_max 13
_diffrn_reflns_limit_l_min -12
_diffrn_reflns_number 12872
_diffrn_reflns_point_group_measured_fraction_full 0.979
_diffrn_reflns_point_group_measured_fraction_max 0.947
_diffrn_reflns_theta_full 25.242
_diffrn_reflns_theta_max 28.983
_diffrn_reflns_theta_min 3.166
_exptl_absorpt_coefficient_mu 0.098
_exptl_absorpt_correction_T_max 0.7460
_exptl_absorpt_correction_T_min 0.6731
_exptl_absorpt_correction_type multi-scan
_exptl_absorpt_process_details '(SADABS; Sheldrick, 2004)'
_exptl_crystal_colour yellow
_exptl_crystal_density_diffrn 1.385
_exptl_crystal_description block
_exptl_crystal_F_000 480
_exptl_crystal_size_max 0.270
_exptl_crystal_size_mid 0.190
_exptl_crystal_size_min 0.050
_refine_diff_density_max 0.118
_refine_diff_density_min -0.175
_refine_diff_density_rms 0.034
_refine_ls_abs_structure_details
;
 Flack x determined using 660 quotients [(I+)-(I-)]/[(I+)+(I-)]
 (Parsons and Flack (2004), Acta Cryst. A60, s61).
;
_refine_ls_abs_structure_Flack 2.7(7)
_refine_ls_extinction_method none
_refine_ls_goodness_of_fit_ref 1.017
_refine_ls_hydrogen_treatment constr
_refine_ls_matrix_type full
_refine_ls_number_parameters 155
_refine_ls_number_reflns 2773
_refine_ls_number_restraints 1
_refine_ls_restrained_S_all 1.017
_refine_ls_R_factor_all 0.0822
_refine_ls_R_factor_gt 0.0439
_refine_ls_shift/su_max 0.000
_refine_ls_shift/su_mean 0.000
_refine_ls_structure_factor_coef Fsqd
_refine_ls_weighting_details 'w=1/[\s^2^(Fo^2^)+(0.0484P)^2^+0.0043P] where P=(Fo^2^+2Fc^2^)/3'
_refine_ls_weighting_scheme calc
_refine_ls_wR_factor_gt 0.0819
_refine_ls_wR_factor_ref 0.0974
_reflns_Friedel_coverage 0.797
_reflns_Friedel_fraction_full 0.956
_reflns_Friedel_fraction_max 0.889
_reflns_number_gt 1856
_reflns_number_total 2773
_reflns_threshold_expression 'I > 2\s(I)'
_cod_data_source_file 5b-is_t29.cif
_cod_data_source_block is_t29
_cod_depositor_comments 'Adding full bibliography for 4030648--4030655.cif.'
_cod_database_code 4030648
_shelx_space_group_comment
;
The symmetry employed for this shelxl refinement is uniquely defined
by the following loop, which should always be used as a source of
symmetry information in preference to the above space-group names.
They are only intended as comments.
;
_shelx_estimated_absorpt_t_min 0.974
_shelx_estimated_absorpt_t_max 0.995
_shelxl_version_number 2013-4

loop_
_space_group_symop_operation_xyz
'x, y, z'
'-x, -y, z+1/2'
'x+1/2, -y+1/2, z'
'-x+1/2, y+1/2, z+1/2'

loop_
_atom_site_label
_atom_site_type_symbol
_atom_site_fract_x
_atom_site_fract_y
_atom_site_fract_z
_atom_site_U_iso_or_equiv
_atom_site_adp_type
_atom_site_occupancy
_atom_site_site_symmetry_order
_atom_site_calc_flag
_atom_site_refinement_flags_posn
_atom_site_refinement_flags_adp
N1 N 0.31683(14) 0.4424(3) 0.8744(2) 0.0371(5) Uani 1 1 d . .
N2 N 0.23926(15) 0.4093(3) 1.0585(2) 0.0404(6) Uani 1 1 d . .
N3 N 0.10336(14) 0.3450(3) 0.9634(2) 0.0452(5) Uani 1 1 d . .
O1 O 0.07221(14) 0.3521(3) 1.07775(19) 0.0653(6) Uani 1 1 d . .
O2 O 0.06173(13) 0.2946(3) 0.8653(2) 0.0718(7) Uani 1 1 d . .
C1 C 0.31601(18) 0.4395(4) 1.0119(3) 0.0403(7) Uani 1 1 d . .
C2 C 0.19044(14) 0.3931(3) 0.9464(3) 0.0360(5) Uani 1 1 d . .
C3 C 0.23555(17) 0.4148(3) 0.8277(3) 0.0354(6) Uani 1 1 d . .
C4 C 0.22047(16) 0.4208(3) 0.6822(2) 0.0375(6) Uani 1 1 d . .
C5 C 0.29103(18) 0.3864(4) 0.5986(3) 0.0437(7) Uani 1 1 d . .
C6 C 0.37578(18) 0.3465(4) 0.6610(3) 0.0518(8) Uani 1 1 d . .
H6A H 0.4212 0.3714 0.5942 0.062 Uiso 1 1 calc R U
H6B H 0.3789 0.2112 0.6872 0.062 Uiso 1 1 calc R U
C7 C 0.38946(18) 0.4699(4) 0.7843(3) 0.0498(7) Uani 1 1 d . .
H7A H 0.4428 0.4334 0.8306 0.060 Uiso 1 1 calc R U
H7B H 0.3938 0.6048 0.7575 0.060 Uiso 1 1 calc R U
C8 C 0.14227(18) 0.4654(4) 0.6239(3) 0.0463(7) Uani 1 1 d . .
H8 H 0.0946 0.4928 0.6794 0.056 Uiso 1 1 calc R U
C9 C 0.1343(2) 0.4698(4) 0.4849(3) 0.0563(8) Uani 1 1 d . .
H9 H 0.0809 0.5002 0.4458 0.068 Uiso 1 1 calc R U
C10 C 0.2023(2) 0.4309(4) 0.4025(3) 0.0605(10) Uani 1 1 d . .
H10 H 0.1957 0.4320 0.3072 0.073 Uiso 1 1 calc R U
C11 C 0.2800(2) 0.3905(4) 0.4594(3) 0.0549(8) Uani 1 1 d . .
H11 H 0.3271 0.3648 0.4024 0.066 Uiso 1 1 calc R U
C12 C 0.3933(2) 0.4665(4) 1.0951(3) 0.0555(8) Uani 1 1 d . .
H12A H 0.3776 0.4681 1.1908 0.083 Uiso 1 1 calc R U
H12B H 0.4203 0.5871 1.0712 0.083 Uiso 1 1 calc R U
H12C H 0.4330 0.3621 1.0784 0.083 Uiso 1 1 calc R U

loop_
_atom_site_aniso_label
_atom_site_aniso_U_11
_atom_site_aniso_U_22
_atom_site_aniso_U_33
_atom_site_aniso_U_23
_atom_site_aniso_U_13
_atom_site_aniso_U_12
N1 0.0353(13) 0.0348(11) 0.0413(13) 0.0004(10) 0.0020(10) 0.0005(9)
N2 0.0423(16) 0.0390(13) 0.0398(12) -0.0003(10) -0.0016(11) 0.0028(9)
N3 0.0431(12) 0.0478(13) 0.0449(13) 0.0026(11) 0.0064(12) -0.0040(10)
O1 0.0506(12) 0.0944(18) 0.0509(13) 0.0058(11) 0.0142(10) -0.0078(11)
O2 0.0535(13) 0.1057(19) 0.0561(13) -0.0131(13) 0.0006(11) -0.0286(12)
C1 0.0422(19) 0.0358(14) 0.0430(17) -0.0010(12) -0.0037(12) 0.0048(12)
C2 0.0365(13) 0.0319(12) 0.0395(13) -0.0001(13) 0.0023(13) -0.0006(10)
C3 0.0352(15) 0.0293(13) 0.0418(14) 0.0008(11) 0.0016(12) 0.0006(11)
C4 0.0468(16) 0.0262(14) 0.0394(14) 0.0005(11) 0.0010(13) -0.0036(12)
C5 0.0569(18) 0.0312(14) 0.0430(15) 0.0031(11) 0.0071(14) -0.0023(13)
C6 0.0498(17) 0.0511(18) 0.0544(17) 0.0024(14) 0.0191(14) 0.0049(13)
C7 0.0367(16) 0.0546(18) 0.0579(18) 0.0064(14) 0.0078(14) -0.0027(12)
C8 0.0509(17) 0.0388(15) 0.0492(17) 0.0021(12) -0.0054(14) -0.0007(12)
C9 0.070(2) 0.0494(18) 0.0495(19) 0.0061(13) -0.0164(16) -0.0015(16)
C10 0.093(3) 0.0473(17) 0.0410(19) 0.0029(13) -0.0044(16) -0.0067(17)
C11 0.079(2) 0.0418(16) 0.0441(17) -0.0004(15) 0.0151(17) -0.0042(14)
C12 0.0511(18) 0.0576(19) 0.0579(19) -0.0035(14) -0.0117(14) 0.0030(14)

loop_
_atom_type_symbol
_atom_type_description
_atom_type_scat_dispersion_real
_atom_type_scat_dispersion_imag
_atom_type_scat_source
C C 0.0033 0.0016 'International Tables Vol C Tables 4.2.6.8 and 6.1.1.4'
H H 0.0000 0.0000 'International Tables Vol C Tables 4.2.6.8 and 6.1.1.4'
N N 0.0061 0.0033 'International Tables Vol C Tables 4.2.6.8 and 6.1.1.4'
O O 0.0106 0.0060 'International Tables Vol C Tables 4.2.6.8 and 6.1.1.4'

loop_
_geom_angle_atom_site_label_1
_geom_angle_atom_site_label_2
_geom_angle_atom_site_label_3
_geom_angle
C1 N1 C3 109.0(2)
C1 N1 C7 128.3(3)
C3 N1 C7 122.7(2)
C1 N2 C2 104.3(2)
O2 N3 O1 121.8(2)
O2 N3 C2 119.4(2)
O1 N3 C2 118.7(2)
N2 C1 N1 111.3(2)
N2 C1 C12 125.6(3)
N1 C1 C12 123.1(3)
N2 C2 C3 113.40(19)
N2 C2 N3 118.0(2)
C3 C2 N3 128.5(2)
N1 C3 C2 102.0(2)
N1 C3 C4 118.6(2)
C2 C3 C4 139.4(3)
C8 C4 C5 119.4(2)
C8 C4 C3 124.0(2)
C5 C4 C3 116.6(2)
C11 C5 C4 118.8(3)
C11 C5 C6 121.6(2)
C4 C5 C6 119.5(2)
C5 C6 C7 110.6(2)
C5 C6 H6A 109.5
C7 C6 H6A 109.5
C5 C6 H6B 109.5
C7 C6 H6B 109.5
H6A C6 H6B 108.1
N1 C7 C6 107.8(2)
N1 C7 H7A 110.2
C6 C7 H7A 110.2
N1 C7 H7B 110.2
C6 C7 H7B 110.2
H7A C7 H7B 108.5
C9 C8 C4 119.8(3)
C9 C8 H8 120.1
C4 C8 H8 120.1
C10 C9 C8 121.1(3)
C10 C9 H9 119.4
C8 C9 H9 119.4
C9 C10 C11 119.3(2)
C9 C10 H10 120.3
C11 C10 H10 120.3
C10 C11 C5 121.4(3)
C10 C11 H11 119.3
C5 C11 H11 119.3
C1 C12 H12A 109.5
C1 C12 H12B 109.5
H12A C12 H12B 109.5
C1 C12 H12C 109.5
H12A C12 H12C 109.5
H12B C12 H12C 109.5

loop_
_geom_bond_atom_site_label_1
_geom_bond_atom_site_label_2
_geom_bond_distance
N1 C1 1.363(3)
N1 C3 1.374(3)
N1 C7 1.463(3)
N2 C1 1.310(3)
N2 C2 1.356(3)
N3 O2 1.225(3)
N3 O1 1.236(3)
N3 C2 1.422(3)
C1 C12 1.481(4)
C2 C3 1.382(4)
C3 C4 1.462(4)
C4 C8 1.396(4)
C4 C5 1.406(3)
C5 C11 1.391(4)
C5 C6 1.496(4)
C6 C7 1.516(4)
C6 H6A 0.9900
C6 H6B 0.9900
C7 H7A 0.9900
C7 H7B 0.9900
C8 C9 1.383(4)
C8 H8 0.9500
C9 C10 1.373(4)
C9 H9 0.9500
C10 C11 1.377(5)
C10 H10 0.9500
C11 H11 0.9500
C12 H12A 0.9800
C12 H12B 0.9800
C12 H12C 0.9800

loop_
_geom_torsion_atom_site_label_1
_geom_torsion_atom_site_label_2
_geom_torsion_atom_site_label_3
_geom_torsion_atom_site_label_4
_geom_torsion
C2 N2 C1 N1 -0.1(3)
C2 N2 C1 C12 -179.8(2)
C3 N1 C1 N2 0.8(3)
C7 N1 C1 N2 -179.3(2)
C3 N1 C1 C12 -179.5(2)
C7 N1 C1 C12 0.4(4)
C1 N2 C2 C3 -0.7(3)
C1 N2 C2 N3 175.3(2)
O2 N3 C2 N2 -166.3(2)
O1 N3 C2 N2 12.4(3)
O2 N3 C2 C3 8.9(4)
O1 N3 C2 C3 -172.3(2)
C1 N1 C3 C2 -1.1(3)
C7 N1 C3 C2 179.0(2)
C1 N1 C3 C4 177.4(2)
C7 N1 C3 C4 -2.5(3)
N2 C2 C3 N1 1.1(2)
N3 C2 C3 N1 -174.4(2)
N2 C2 C3 C4 -176.8(3)
N3 C2 C3 C4 7.7(5)
N1 C3 C4 C8 -155.2(3)
C2 C3 C4 C8 22.5(5)
N1 C3 C4 C5 22.2(3)
C2 C3 C4 C5 -160.2(3)
C8 C4 C5 C11 -2.5(4)
C3 C4 C5 C11 180.0(2)
C8 C4 C5 C6 177.5(2)
C3 C4 C5 C6 0.0(3)
C11 C5 C6 C7 141.2(3)
C4 C5 C6 C7 -38.8(3)
C1 N1 C7 C6 144.3(3)
C3 N1 C7 C6 -35.8(3)
C5 C6 C7 N1 53.8(3)
C5 C4 C8 C9 1.9(4)
C3 C4 C8 C9 179.2(3)
C4 C8 C9 C10 0.0(5)
C8 C9 C10 C11 -1.2(5)
C9 C10 C11 C5 0.6(4)
C4 C5 C11 C10 1.3(4)
C6 C5 C11 C10 -178.7(2)
